data_1512402
loop_
_publ_author_name
'Xing Meng'
'Hai-Ning Wang'
'Xin-Long Wang'
'Guang-Sheng Yang'
'Shuang Wang'
'Kui-Zhan Shao'
'Zhong-Min Su'

_publ_section_title
;
 Construction and property investigation of inorganic-organic hybrid
 materials based on metal-salens and Keggin polyoxometalates
;
_journal_name_full
;
Inorganica Chimica Acta
;
_journal_page_first 135
_journal_page_last 142
_journal_paper_doi 10.1016/j.ica.2012.04.011
_journal_volume 390
_journal_year 2012
_chemical_formula_moiety 'C64 H60 Cu6 N8 O50 Si W12'
_chemical_formula_sum 'C64 H60 Cu6 N8 O50 Si W12'
_chemical_formula_weight 4356.73
_chemical_name_systematic
;
 ?
;
_space_group_IT_number 61
_symmetry_cell_setting orthorhombic
_symmetry_space_group_name_Hall '-P 2ac 2ab'
_symmetry_space_group_name_H-M 'P b c a'
_atom_sites_solution_hydrogens geom
_atom_sites_solution_primary direct
_atom_sites_solution_secondary difmap
_audit_creation_method SHELXL-97
_cell_angle_alpha 90.000(5)
_cell_angle_beta 90.000(5)
_cell_angle_gamma 90.000(5)
_cell_formula_units_Z 4
_cell_length_a 14.939(5)
_cell_length_b 23.406(5)
_cell_length_c 34.243(5)
_cell_measurement_reflns_used 58870
_cell_measurement_temperature 293(2)
_cell_measurement_theta_max 25.31
_cell_measurement_theta_min 1.19
_cell_volume 11973(5)
_computing_cell_refinement 'SMART (Bruker, 1997)'
_computing_data_collection 'SMART (Bruker, 1997)'
_computing_data_reduction SAINT
_computing_molecular_graphics 'SHELXTL-PLUS (Sheldrick, 1990)'
_computing_publication_material SHELXL-97
_computing_structure_refinement 'SHELXL-97 (Sheldrick, 1997)'
_computing_structure_solution 'SHELXS-97(Sheldrick, 1997)'
_diffrn_ambient_temperature 293(2)
_diffrn_measured_fraction_theta_full 1.000
_diffrn_measured_fraction_theta_max 0.996
_diffrn_measurement_device_type 'Bruker APEX CCD area-detector'
_diffrn_measurement_method '\w scans'
_diffrn_radiation_monochromator graphite
_diffrn_radiation_source 'fine-focus sealed tube'
_diffrn_radiation_type MoK\a
_diffrn_radiation_wavelength 0.71069
_diffrn_reflns_av_R_equivalents 0.1242
_diffrn_reflns_av_sigmaI/netI 0.1042
_diffrn_reflns_limit_h_max 16
_diffrn_reflns_limit_h_min -17
_diffrn_reflns_limit_k_max 28
_diffrn_reflns_limit_k_min -28
_diffrn_reflns_limit_l_max 34
_diffrn_reflns_limit_l_min -41
_diffrn_reflns_number 58870
_diffrn_reflns_theta_full 25.00
_diffrn_reflns_theta_max 25.31
_diffrn_reflns_theta_min 1.19
_exptl_absorpt_coefficient_mu 12.599
_exptl_absorpt_correction_T_max 0.061
_exptl_absorpt_correction_T_min 0.055
_exptl_absorpt_correction_type multi-scan
_exptl_absorpt_process_details 'SADABS(Sheldrick, 1996)'
_exptl_crystal_colour blue
_exptl_crystal_density_diffrn 2.417
_exptl_crystal_density_method 'not measured'
_exptl_crystal_description block
_exptl_crystal_F_000 7904
_exptl_crystal_size_max 0.26
_exptl_crystal_size_mid 0.24
_exptl_crystal_size_min 0.22
_platon_squeeze_details ' ?'
_refine_diff_density_max 2.481
_refine_diff_density_min -4.088
_refine_diff_density_rms 0.293
_refine_ls_extinction_coef 0.000015(7)
_refine_ls_extinction_expression Fc^*^=kFc[1+0.001xFc^2^\l^3^/sin(2\q)]^-1/4^
_refine_ls_extinction_method SHELXL
_refine_ls_goodness_of_fit_ref 0.960
_refine_ls_hydrogen_treatment constr
_refine_ls_matrix_type full
_refine_ls_number_parameters 614
_refine_ls_number_reflns 10859
_refine_ls_number_restraints 410
_refine_ls_restrained_S_all 1.051
_refine_ls_R_factor_all 0.1190
_refine_ls_R_factor_gt 0.0692
_refine_ls_shift/su_max 0.001
_refine_ls_shift/su_mean 0.000
_refine_ls_structure_factor_coef Fsqd
_refine_ls_weighting_details 'calc w=1/[\s^2^(Fo^2^)+(0.1127P)^2^+0.0000P] where P=(Fo^2^+2Fc^2^)/3'
_refine_ls_weighting_scheme calc
_refine_ls_wR_factor_gt 0.1853
_refine_ls_wR_factor_ref 0.2084
_reflns_number_gt 5758
_reflns_number_total 10859
_reflns_threshold_expression >2sigma(I)
_cod_data_source_file ICA-2012-390-135-142-4.cif
_cod_data_source_block 4
_cod_depositor_comments
;
The following automatic conversions were performed:

'_symmetry_cell_setting' value 'Orthorhombic' changed to
'orthorhombic' according to the built-in table from CIF Core
dictionary named 'cif_core.dic' version 2.4.1 from 2010-06-29.

Automatic conversion script
Id: cif_fix_values 1891 2012-01-12 08:04:46Z andrius 
;
_cod_original_sg_symbol_H-M 'Pbca '
_cod_database_code 1512402

loop_
_symmetry_equiv_pos_as_xyz
'x, y, z'
'-x+1/2, -y, z+1/2'
'x+1/2, -y+1/2, -z'
'-x, y+1/2, -z+1/2'
'-x, -y, -z'
'x-1/2, y, -z-1/2'
'-x-1/2, y-1/2, z'
'x, -y-1/2, z-1/2'

loop_
_atom_site_label
_atom_site_type_symbol
_atom_site_fract_x
_atom_site_fract_y
_atom_site_fract_z
_atom_site_U_iso_or_equiv
_atom_site_adp_type
_atom_site_occupancy
_atom_site_symmetry_multiplicity
_atom_site_calc_flag
_atom_site_refinement_flags
C1 C -0.3553(15) 0.0045(11) 0.8135(8) 0.080(7) Uani 1 1 d .
C2 C -0.3401(15) -0.0040(11) 0.8513(7) 0.078(7) Uani 1 1 d U
H2 H -0.3047 0.0234 0.8635 0.093 Uiso 1 1 calc R
C3 C -0.371(2) -0.0490(16) 0.8756(11) 0.154(12) Uani 1 1 d U
H3 H -0.3610 -0.0509 0.9024 0.184 Uiso 1 1 calc R
C4 C -0.421(2) -0.0941(17) 0.8518(11) 0.154(12) Uani 1 1 d .
H4 H -0.4400 -0.1280 0.8634 0.184 Uiso 1 1 calc R
C5 C -0.4365(16) -0.0841(11) 0.8161(9) 0.094(9) Uani 1 1 d .
H5 H -0.4718 -0.1103 0.8027 0.113 Uiso 1 1 calc R
C6 C -0.4033(13) -0.0343(10) 0.7939(7) 0.061(6) Uani 1 1 d .
C7 C -0.4269(13) -0.0295(10) 0.7522(8) 0.076(7) Uani 1 1 d .
H7 H -0.4617 -0.0586 0.7417 0.091 Uiso 1 1 calc R
C8 C -0.4393(15) 0.0118(12) 0.6894(6) 0.087(9) Uani 1 1 d .
H8A H -0.4507 -0.0267 0.6800 0.105 Uiso 1 1 calc R
H8B H -0.4950 0.0330 0.6885 0.105 Uiso 1 1 calc R
C9 C -0.3755(17) 0.0382(12) 0.6659(7) 0.088(5) Uani 1 1 d .
H9A H -0.4050 0.0545 0.6432 0.106 Uiso 1 1 calc R
H9B H -0.3333 0.0097 0.6567 0.106 Uiso 1 1 calc R
C10 C -0.2935(17) 0.1295(12) 0.6703(7) 0.078(7) Uani 1 1 d .
H10 H -0.2997 0.1310 0.6433 0.093 Uiso 1 1 calc R
C11 C -0.2511(15) 0.1763(12) 0.6879(8) 0.079(8) Uani 1 1 d .
C12 C -0.2378(12) 0.1809(9) 0.7283(7) 0.057(6) Uani 1 1 d .
C13 C -0.1926(16) 0.2284(11) 0.7442(7) 0.091(9) Uani 1 1 d D
H13 H -0.1852 0.2320 0.7710 0.110 Uiso 1 1 calc R
C14 C -0.1582(15) 0.2711(12) 0.7181(8) 0.091(6) Uani 1 1 d .
H14 H -0.1256 0.3014 0.7283 0.109 Uiso 1 1 calc R
C15 C -0.1718(15) 0.2684(12) 0.6791(6) 0.091(6) Uani 1 1 d DU
H15 H -0.1503 0.2967 0.6625 0.109 Uiso 1 1 calc R
C16 C -0.2201(17) 0.2209(12) 0.6647(9) 0.098(8) Uani 1 1 d U
H16 H -0.2319 0.2194 0.6381 0.117 Uiso 1 1 calc R
C17 C -0.1447(15) 0.0029(12) 0.7281(7) 0.080(6) Uani 1 1 d U
C18 C -0.1891(14) -0.0479(11) 0.7470(9) 0.087(8) Uani 1 1 d .
H18 H -0.1960 -0.0493 0.7740 0.105 Uiso 1 1 calc R
C19 C -0.2200(15) -0.0932(11) 0.7235(12) 0.102(11) Uani 1 1 d .
H19 H -0.2412 -0.1256 0.7362 0.122 Uiso 1 1 calc R
C20 C -0.221(2) -0.0934(16) 0.6871(11) 0.113(11) Uani 1 1 d U
H20 H -0.2529 -0.1214 0.6738 0.136 Uiso 1 1 calc R
C21 C -0.1812(19) -0.0572(14) 0.6693(9) 0.102(9) Uani 1 1 d U
H21 H -0.1760 -0.0633 0.6425 0.123 Uiso 1 1 calc R
C22 C -0.1394(16) -0.0046(13) 0.6842(8) 0.089(6) Uani 1 1 d .
C23 C -0.0957(16) 0.0443(13) 0.6634(8) 0.089(6) Uani 1 1 d .
H23 H -0.0994 0.0430 0.6363 0.107 Uiso 1 1 calc R
C24 C -0.011(2) 0.1233(13) 0.6495(8) 0.111(8) Uani 1 1 d U
H24A H -0.0543 0.1470 0.6363 0.134 Uiso 1 1 calc R
H24B H 0.0198 0.1003 0.6300 0.134 Uiso 1 1 calc R
C25 C 0.0540(18) 0.1594(13) 0.6693(8) 0.095(6) Uani 1 1 d U
H25A H 0.1129 0.1420 0.6682 0.114 Uiso 1 1 calc R
H25B H 0.0571 0.1963 0.6566 0.114 Uiso 1 1 calc R
C26 C 0.0588(15) 0.2094(11) 0.7273(7) 0.070(7) Uani 1 1 d .
H26 H 0.0942 0.2348 0.7133 0.084 Uiso 1 1 calc R
C27 C 0.0434(12) 0.2210(9) 0.7681(6) 0.058(4) Uani 1 1 d U
C28 C 0.0766(13) 0.2713(11) 0.7826(7) 0.073(5) Uani 1 1 d U
H28 H 0.1035 0.2973 0.7657 0.088 Uiso 1 1 calc R
C29 C 0.0706(13) 0.2842(10) 0.8229(8) 0.073(5) Uani 1 1 d U
H29 H 0.0951 0.3180 0.8323 0.088 Uiso 1 1 calc R
C30 C 0.0283(15) 0.2466(9) 0.8484(7) 0.070(5) Uani 1 1 d U
H30 H 0.0221 0.2547 0.8749 0.084 Uiso 1 1 calc R
C31 C -0.0028(13) 0.1982(9) 0.8328(6) 0.057(4) Uani 1 1 d U
H31 H -0.0276 0.1717 0.8500 0.068 Uiso 1 1 calc R
C32 C -0.0020(13) 0.1832(9) 0.7933(6) 0.058(4) Uani 1 1 d U
N1 N -0.3248(14) 0.0849(11) 0.6871(5) 0.088(5) Uani 1 1 d .
N2 N -0.4048(11) 0.0099(8) 0.7297(5) 0.060(5) Uani 1 1 d .
N3 N -0.0551(14) 0.0866(9) 0.6769(6) 0.074(5) Uani 1 1 d U
N4 N 0.0271(13) 0.1665(8) 0.7095(6) 0.071(4) Uani 1 1 d U
O1 O 0.3207(12) 0.0166(9) 0.9439(5) 0.111(7) Uani 1 1 d .
O2 O -0.0411(16) 0.0475(11) 0.9683(7) 0.056(6) Uani 0.50 1 d PU
O1W O -0.2168(16) 0.1475(10) 0.8510(6) 0.1625(16) Uani 1 1 d DU
O3 O -0.0290(19) -0.0297(12) 0.9612(7) 0.0617(3) Uani 0.50 1 d PU
O3' O 0.0792(16) -0.0360(12) 0.9781(8) 0.058(6) Uani 0.50 1 d PU
O6 O 0.2272(13) -0.0558(8) 0.9952(5) 0.117(7) Uani 1 1 d .
O7 O 0.1636(12) 0.0767(8) 0.9386(5) 0.104(6) Uani 1 1 d U
O8 O 0.1625(13) -0.0365(8) 0.9233(5) 0.108(6) Uani 1 1 d U
O9 O 0.1130(15) -0.1266(8) 0.9622(6) 0.114(7) Uani 1 1 d U
O10 O -0.0499(11) -0.1168(8) 0.9325(5) 0.100(6) Uani 1 1 d .
O11 O 0.2251(11) 0.0517(8) 1.0085(5) 0.096(4) Uani 1 1 d U
O12 O 0.0022(13) -0.0252(7) 0.8959(6) 0.103(6) Uani 1 1 d U
O13 O 0.1168(13) 0.1391(8) 0.9997(5) 0.104(6) Uani 1 1 d U
O14 O -0.0458(12) 0.1466(10) 0.9692(6) 0.120(7) Uani 1 1 d U
O15 O -0.1178(12) 0.0498(9) 0.7507(4) 0.115(3) Uani 1 1 d DU
O16 O 0.0909(13) -0.1251(9) 0.8831(6) 0.118(7) Uani 1 1 d U
O17 O 0.2277(13) -0.1647(7) 1.0213(5) 0.101(6) Uani 1 1 d .
O18 O -0.0002(12) 0.0865(8) 0.9085(5) 0.103(6) Uani 1 1 d U
O19 O -0.1270(9) 0.0385(8) 0.8606(4) 0.080(5) Uani 1 1 d .
O20 O 0.2235(13) 0.1429(8) 1.0617(7) 0.124(7) Uani 1 1 d U
O21 O -0.1609(13) 0.0730(10) 0.9379(6) 0.125(7) Uani 1 1 d U
O22 O 0.0978(12) 0.1824(7) 0.9254(4) 0.083(5) Uani 1 1 d .
O23 O 0.0831(13) 0.0417(10) 0.9941(6) 0.0387(14) Uani 0.50 1 d PU
O24 O -0.0426(9) 0.1348(8) 0.7814(6) 0.112(3) Uani 1 1 d DU
O25 O -0.3169(12) 0.0498(9) 0.7972(6) 0.109(3) Uani 1 1 d U
O26 O -0.1580(11) -0.0328(8) 0.9220(5) 0.099(6) Uani 1 1 d .
O27 O -0.2593(12) 0.1398(9) 0.7534(6) 0.113(3) Uani 1 1 d U
Si1 Si 0.0000 0.0000 1.0000 0.0387(14) Uani 1 2 d SU
Cu1 Cu -0.32740(15) 0.07280(11) 0.74288(7) 0.0553(6) Uani 1 1 d U
Cu2 Cu -0.04642(17) 0.10747(11) 0.72884(7) 0.0583(7) Uani 1 1 d U
Cu3 Cu -0.1769(4) 0.0974(2) 0.80642(17) 0.1625(16) Uani 1 1 d DU
W1 W -0.08643(6) 0.02744(4) 0.90623(2) 0.0608(3) Uani 1 1 d .
W2 W 0.21816(6) 0.01134(5) 0.96127(3) 0.0700(3) Uani 1 1 d U
W3 W 0.06538(6) -0.08652(4) 0.92064(3) 0.0617(3) Uani 1 1 d U
W4 W 0.15498(7) 0.09504(4) 1.04213(3) 0.0674(3) Uani 1 1 d U
W5 W 0.06519(8) 0.12404(4) 0.94920(3) 0.0729(3) Uani 1 1 d U
W6 W 0.15400(7) -0.11173(5) 1.01434(3) 0.0747(3) Uani 1 1 d U

loop_
_atom_site_aniso_label
_atom_site_aniso_U_11
_atom_site_aniso_U_22
_atom_site_aniso_U_33
_atom_site_aniso_U_23
_atom_site_aniso_U_13
_atom_site_aniso_U_12
C1 0.077(15) 0.074(18) 0.089(19) 0.035(15) -0.006(13) -0.033(13)
C2 0.081(10) 0.084(11) 0.069(10) 0.025(9) -0.014(8) -0.017(8)
C3 0.15(2) 0.17(3) 0.14(2) 0.10(2) -0.049(17) -0.073(17)
C4 0.15(2) 0.17(3) 0.14(2) 0.10(2) -0.049(17) -0.073(17)
C5 0.084(16) 0.09(2) 0.11(2) 0.044(17) -0.015(15) -0.045(14)
C6 0.052(11) 0.066(16) 0.066(16) 0.018(12) -0.006(10) 0.002(11)
C7 0.053(12) 0.054(16) 0.12(2) -0.028(15) 0.008(13) 0.018(11)
C8 0.074(14) 0.13(2) 0.052(15) -0.051(15) -0.026(12) 0.027(15)
C9 0.097(12) 0.133(17) 0.035(9) -0.011(9) -0.008(8) 0.001(11)
C10 0.093(17) 0.08(2) 0.057(16) 0.035(15) 0.015(13) 0.026(15)
C11 0.066(14) 0.09(2) 0.08(2) 0.055(16) 0.030(13) 0.031(13)
C12 0.048(11) 0.043(13) 0.081(17) 0.023(12) 0.007(10) -0.005(9)
C13 0.084(15) 0.08(2) 0.11(2) 0.056(17) 0.010(15) 0.005(14)
C14 0.079(8) 0.087(9) 0.106(10) 0.019(9) 0.007(8) 0.003(7)
C15 0.079(8) 0.087(9) 0.106(10) 0.019(9) 0.007(8) 0.003(7)
C16 0.098(11) 0.099(12) 0.096(12) 0.011(10) 0.016(9) 0.018(9)
C17 0.074(14) 0.086(15) 0.080(17) 0.018(11) 0.005(11) 0.051(12)
C18 0.053(12) 0.069(18) 0.14(3) 0.009(18) 0.003(14) 0.012(12)
C19 0.059(14) 0.055(18) 0.19(4) -0.01(2) -0.030(18) 0.008(12)
C20 0.105(14) 0.113(14) 0.122(14) -0.011(10) 0.002(10) -0.003(10)
C21 0.102(12) 0.102(13) 0.102(12) -0.009(10) -0.003(9) 0.004(10)
C22 0.082(13) 0.110(19) 0.077(15) -0.017(12) -0.001(10) 0.045(12)
C23 0.082(13) 0.110(19) 0.077(15) -0.017(12) -0.001(10) 0.045(12)
C24 0.15(2) 0.11(2) 0.072(13) 0.012(12) 0.007(14) -0.026(14)
C25 0.103(10) 0.101(11) 0.080(9) 0.009(8) 0.014(8) -0.005(8)
C26 0.078(14) 0.069(18) 0.063(16) 0.032(13) 0.011(12) 0.004(13)
C27 0.048(10) 0.055(11) 0.072(11) 0.018(8) -0.003(9) 0.005(8)
C28 0.052(11) 0.071(12) 0.097(12) 0.016(11) -0.005(11) -0.012(9)
C29 0.067(12) 0.048(12) 0.103(13) 0.013(9) -0.029(11) -0.006(9)
C30 0.105(15) 0.038(11) 0.066(11) 0.005(8) -0.021(10) 0.008(10)
C31 0.072(12) 0.043(10) 0.056(9) 0.007(8) -0.011(9) 0.000(9)
C32 0.064(11) 0.051(11) 0.058(10) 0.005(8) -0.015(9) -0.004(8)
N1 0.097(12) 0.133(17) 0.035(9) -0.011(9) -0.008(8) 0.001(11)
N2 0.082(11) 0.055(12) 0.045(11) 0.021(9) -0.017(8) -0.012(9)
N3 0.110(13) 0.059(12) 0.053(9) 0.008(8) 0.003(9) 0.018(8)
N4 0.087(12) 0.052(11) 0.075(10) 0.015(8) 0.019(9) 0.010(8)
O1 0.098(13) 0.17(2) 0.063(11) 0.018(12) 0.017(9) -0.008(12)
O2 0.056(6) 0.055(6) 0.055(6) 0.0000(11) 0.0000(11) 0.0001(11)
O1W 0.1621(17) 0.1636(18) 0.1617(18) -0.0001(8) -0.0004(8) -0.0007(8)
O3 0.0878(6) 0.0565(5) 0.0407(5) -0.0038(4) 0.0060(4) 0.0086(4)
O3' 0.058(6) 0.058(6) 0.058(6) 0.0001(11) 0.0002(11) -0.0001(11)
O6 0.146(16) 0.103(15) 0.102(15) 0.054(12) -0.070(12) -0.025(12)
O7 0.133(10) 0.104(10) 0.073(9) -0.007(8) -0.025(8) 0.031(8)
O8 0.131(14) 0.091(13) 0.101(13) 0.044(9) -0.030(11) -0.031(10)
O9 0.170(18) 0.071(13) 0.102(11) 0.047(9) -0.033(12) -0.024(11)
O10 0.102(12) 0.114(16) 0.085(13) 0.035(11) 0.012(10) 0.008(11)
O11 0.096(4) 0.096(4) 0.096(4) -0.0004(11) -0.0005(11) 0.0003(11)
O12 0.126(14) 0.070(12) 0.114(15) 0.048(10) 0.000(11) -0.003(9)
O13 0.125(9) 0.096(10) 0.090(9) 0.003(8) 0.008(8) 0.022(8)
O14 0.115(10) 0.136(11) 0.111(10) -0.031(9) 0.033(8) -0.025(8)
O15 0.115(3) 0.115(3) 0.115(3) 0.0011(11) -0.0004(11) -0.0010(11)
O16 0.139(10) 0.109(10) 0.105(10) -0.015(8) 0.020(8) 0.014(8)
O17 0.144(15) 0.061(12) 0.097(14) 0.007(10) -0.002(11) 0.024(11)
O18 0.102(9) 0.105(10) 0.103(9) -0.040(8) 0.012(8) -0.018(8)
O19 0.065(9) 0.123(15) 0.051(10) 0.023(9) 0.008(7) 0.003(9)
O20 0.127(15) 0.080(14) 0.17(2) -0.007(14) 0.010(14) -0.040(12)
O21 0.129(10) 0.125(11) 0.121(11) -0.029(9) 0.030(8) -0.009(9)
O22 0.140(14) 0.058(11) 0.051(10) 0.006(8) -0.002(9) -0.015(9)
O23 0.0405(16) 0.0378(17) 0.0379(17) 0.0007(11) 0.0005(10) 0.0012(10)
O24 0.112(3) 0.112(3) 0.111(3) -0.0001(8) -0.0004(8) 0.0000(8)
O25 0.109(3) 0.109(3) 0.109(3) 0.0002(8) -0.0001(8) 0.0002(8)
O26 0.084(11) 0.099(14) 0.114(15) 0.058(12) -0.007(10) -0.024(9)
O27 0.113(3) 0.113(3) 0.113(3) 0.0000(8) 0.0002(8) -0.0003(8)
Si1 0.0405(16) 0.0378(17) 0.0379(17) 0.0007(11) 0.0005(10) 0.0012(10)
Cu1 0.0619(14) 0.0559(17) 0.0480(15) 0.0088(12) -0.0063(11) 0.0058(12)
Cu2 0.0675(15) 0.0534(16) 0.0539(16) 0.0034(12) -0.0040(12) 0.0032(12)
Cu3 0.1621(17) 0.1636(18) 0.1617(18) -0.0001(8) -0.0004(8) -0.0007(8)
W1 0.0730(5) 0.0782(7) 0.0310(5) 0.0071(4) -0.0033(4) -0.0080(5)
W2 0.0653(5) 0.0885(8) 0.0563(6) 0.0187(5) 0.0129(4) 0.0103(5)
W3 0.0878(6) 0.0565(5) 0.0407(5) -0.0038(4) 0.0060(4) 0.0086(4)
W4 0.0965(7) 0.0642(7) 0.0416(6) 0.0036(4) -0.0128(5) -0.0180(5)
W5 0.1212(8) 0.0472(6) 0.0504(6) 0.0082(4) 0.0179(5) -0.0088(5)
W6 0.0811(6) 0.0620(7) 0.0812(8) 0.0065(5) 0.0087(5) 0.0248(5)

loop_
_atom_type_symbol
_atom_type_description
_atom_type_scat_dispersion_real
_atom_type_scat_dispersion_imag
_atom_type_scat_source
C C 0.0033 0.0016 'International Tables Vol C Tables 4.2.6.8 and 6.1.1.4'
H H 0.0000 0.0000 'International Tables Vol C Tables 4.2.6.8 and 6.1.1.4'
N N 0.0061 0.0033 'International Tables Vol C Tables 4.2.6.8 and 6.1.1.4'
O O 0.0106 0.0060 'International Tables Vol C Tables 4.2.6.8 and 6.1.1.4'
Si Si 0.0817 0.0704 'International Tables Vol C Tables 4.2.6.8 and 6.1.1.4'
Cu Cu 0.3201 1.2651 'International Tables Vol C Tables 4.2.6.8 and 6.1.1.4'
W W -0.8490 6.8722 'International Tables Vol C Tables 4.2.6.8 and 6.1.1.4'

loop_
_geom_angle_atom_site_label_1
_geom_angle_atom_site_label_2
_geom_angle_atom_site_label_3
_geom_angle
_geom_angle_site_symmetry_1
_geom_angle_site_symmetry_3
O25 C1 C2 117(2) . .
O25 C1 C6 124(2) . .
C2 C1 C6 119(2) . .
C1 C2 C3 129(3) . .
C2 C3 C4 111(3) . .
C5 C4 C3 118(3) . .
C4 C5 C6 126(3) . .
C1 C6 C7 124(2) . .
C1 C6 C5 117(2) . .
C7 C6 C5 119(2) . .
N2 C7 C6 126(2) . .
C9 C8 N2 108.4(19) . .
C8 C9 N1 113(2) . .
N1 C10 C11 128(2) . .
C10 C11 C16 120(3) . .
C10 C11 C12 123(2) . .
C16 C11 C12 117(3) . .
O27 C12 C11 123(2) . .
O27 C12 C13 116(2) . .
C11 C12 C13 121(2) . .
C12 C13 C14 119(2) . .
C15 C14 C13 122(3) . .
C14 C15 C16 117(2) . .
C11 C16 C15 124(3) . .
O15 C17 C18 120(2) . .
O15 C17 C22 129(2) . .
C18 C17 C22 111(3) . .
C19 C18 C17 120(3) . .
C20 C19 C18 125(4) . .
C21 C20 C19 120(4) . .
C20 C21 C22 128(4) . .
C21 C22 C23 131(3) . .
C21 C22 C17 115(3) . .
C23 C22 C17 114(3) . .
N3 C23 C22 130(3) . .
N3 C24 C25 111(2) . .
N4 C25 C24 109(2) . .
N4 C26 C27 124(2) . .
C28 C27 C32 120(2) . .
C28 C27 C26 117(2) . .
C32 C27 C26 123(2) . .
C27 C28 C29 121(2) . .
C30 C29 C28 120(2) . .
C31 C30 C29 116(2) . .
C30 C31 C32 127(2) . .
O24 C32 C31 119.9(19) . .
O24 C32 C27 124(2) . .
C31 C32 C27 116(2) . .
C10 N1 C9 124(2) . .
C10 N1 Cu1 125(2) . .
C9 N1 Cu1 110.9(17) . .
C7 N2 C8 121(2) . .
C7 N2 Cu1 125.4(16) . .
C8 N2 Cu1 114.0(15) . .
C23 N3 C24 117(2) . .
C23 N3 Cu2 127(2) . .
C24 N3 Cu2 116.0(18) . .
C26 N4 C25 116(2) . .
C26 N4 Cu2 129.0(17) . .
C25 N4 Cu2 114.5(17) . .
Si1 O2 W1 125.3(14) . .
Si1 O2 W6 121.8(13) . 5_557
W1 O2 W6 98.9(9) . 5_557
Si1 O2 W5 114.6(12) . .
W1 O2 W5 95.4(9) . .
W6 O2 W5 93.7(9) 5_557 .
Si1 O3 O3' 59.5(13) . .
Si1 O3 O23 57.1(11) . 5_557
O3' O3 O23 97.3(17) . 5_557
Si1 O3 W3 125.5(15) . .
O3' O3 W3 66.0(12) . .
O23 O3 W3 133.7(16) 5_557 .
Si1 O3 W4 122.4(14) . 5_557
O3' O3 W4 133.5(17) . 5_557
O23 O3 W4 65.3(11) 5_557 5_557
W3 O3 W4 94.5(9) . 5_557
Si1 O3 W1 120.4(14) . .
O3' O3 W1 129.1(17) . .
O23 O3 W1 126.4(15) 5_557 .
W3 O3 W1 93.6(9) . .
W4 O3 W1 92.0(9) 5_557 .
Si1 O3' O3 55.3(11) . .
Si1 O3' W3 126.2(13) . .
O3 O3' W3 70.9(12) . .
Si1 O3' W2 119.6(14) . .
O3 O3' W2 133.1(17) . .
W3 O3' W2 96.2(9) . .
Si1 O3' W6 118.3(14) . .
O3 O3' W6 131.6(17) . .
W3 O3' W6 95.9(10) . .
W2 O3' W6 93.5(8) . .
W6 O6 W2 138.3(10) . .
W5 O7 W2 137.2(11) . .
W3 O8 W2 137.7(11) . .
W3 O9 W6 138.4(11) . .
W4 O10 W3 139.3(12) 5_557 .
W4 O11 W2 141.1(10) . .
W1 O12 W3 140.4(11) . .
W4 O13 W5 135.9(11) . .
W5 O14 W6 138.0(13) . 5_557
C17 O15 Cu2 120.5(14) . .
C17 O15 Cu3 134.6(15) . .
Cu2 O15 Cu3 101.1(8) . .
W1 O18 W5 135.4(11) . .
W1 O19 Cu3 154.2(10) . .
W6 O21 W1 138.1(13) 5_557 .
Si1 O23 O3 55.3(11) . 5_557
Si1 O23 W4 126.9(12) . .
O3 O23 W4 71.5(12) 5_557 .
Si1 O23 W2 121.9(12) . .
O3 O23 W2 138.1(14) 5_557 .
W4 O23 W2 95.8(7) . .
Si1 O23 W5 118.0(10) . .
O3 O23 W5 128.1(14) 5_557 .
W4 O23 W5 94.1(8) . .
W2 O23 W5 91.7(7) . .
C32 O24 Cu2 125.4(13) . .
C32 O24 Cu3 126.1(14) . .
Cu2 O24 Cu3 101.1(7) . .
C1 O25 Cu1 126.0(18) . .
C1 O25 Cu3 134.0(16) . .
Cu1 O25 Cu3 93.9(8) . .
W1 O26 W4 139.2(9) . 5_557
C12 O27 Cu1 127.2(18) . .
C12 O27 Cu3 131.4(15) . .
Cu1 O27 Cu3 94.4(9) . .
O3 Si1 O3 180.000(10) . 5_557
O3 Si1 O23 112.5(13) . .
O3 Si1 O23 67.5(13) 5_557 .
O3 Si1 O23 67.5(13) . 5_557
O3 Si1 O23 112.5(13) 5_557 5_557
O23 Si1 O23 180.0(13) . 5_557
O3 Si1 O3' 65.2(14) . .
O3 Si1 O3' 114.8(14) 5_557 .
O23 Si1 O3' 72.2(12) . .
O23 Si1 O3' 107.8(12) 5_557 .
O3 Si1 O3' 114.8(14) . 5_557
O3 Si1 O3' 65.2(14) 5_557 5_557
O23 Si1 O3' 107.8(12) . 5_557
O23 Si1 O3' 72.2(12) 5_557 5_557
O3' Si1 O3' 180.0(17) . 5_557
O3 Si1 O2 111.0(13) . 5_557
O3 Si1 O2 69.0(13) 5_557 5_557
O23 Si1 O2 101.8(12) . 5_557
O23 Si1 O2 78.2(12) 5_557 5_557
O3' Si1 O2 71.9(13) . 5_557
O3' Si1 O2 108.1(13) 5_557 5_557
O3 Si1 O2 69.0(13) . .
O3 Si1 O2 111.0(13) 5_557 .
O23 Si1 O2 78.2(12) . .
O23 Si1 O2 101.8(12) 5_557 .
O3' Si1 O2 108.1(13) . .
O3' Si1 O2 71.9(13) 5_557 .
O2 Si1 O2 180.0(13) 5_557 .
O27 Cu1 N2 174.3(8) . .
O27 Cu1 N1 93.1(10) . .
N2 Cu1 N1 83.9(9) . .
O27 Cu1 O25 90.3(9) . .
N2 Cu1 O25 93.5(8) . .
N1 Cu1 O25 170.4(9) . .
N3 Cu2 O15 98.8(8) . .
N3 Cu2 N4 84.0(9) . .
O15 Cu2 N4 177.1(8) . .
N3 Cu2 O24 175.2(8) . .
O15 Cu2 O24 83.3(6) . .
N4 Cu2 O24 93.9(8) . .
O1W Cu3 O24 108.1(9) . .
O1W Cu3 O15 171.8(10) . .
O24 Cu3 O15 64.3(7) . .
O1W Cu3 O25 96.4(9) . .
O24 Cu3 O25 150.8(7) . .
O15 Cu3 O25 90.0(7) . .
O1W Cu3 O27 100.3(9) . .
O24 Cu3 O27 90.5(7) . .
O15 Cu3 O27 77.2(7) . .
O25 Cu3 O27 69.2(7) . .
O1W Cu3 O19 81.0(9) . .
O24 Cu3 O19 103.2(6) . .
O15 Cu3 O19 103.5(7) . .
O25 Cu3 O19 96.0(6) . .
O27 Cu3 O19 165.2(6) . .
O19 W1 O12 100.5(8) . .
O19 W1 O26 100.3(8) . .
O12 W1 O26 87.8(8) . .
O19 W1 O18 99.8(8) . .
O12 W1 O18 90.4(8) . .
O26 W1 O18 159.8(8) . .
O19 W1 O21 103.5(9) . .
O12 W1 O21 155.9(9) . .
O26 W1 O21 85.5(9) . .
O18 W1 O21 88.0(8) . .
O19 W1 O2 159.0(9) . .
O12 W1 O2 95.9(9) . .
O26 W1 O2 93.2(9) . .
O18 W1 O2 67.0(9) . .
O21 W1 O2 61.5(9) . .
O19 W1 O3 155.7(9) . .
O12 W1 O3 62.2(8) . .
O26 W1 O3 64.2(8) . .
O18 W1 O3 97.3(9) . .
O21 W1 O3 94.2(9) . .
O2 W1 O3 45.2(9) . .
O1 W2 O11 102.9(9) . .
O1 W2 O7 101.0(9) . .
O11 W2 O7 88.3(7) . .
O1 W2 O8 101.7(9) . .
O11 W2 O8 155.2(8) . .
O7 W2 O8 90.5(8) . .
O1 W2 O6 102.1(9) . .
O11 W2 O6 83.6(8) . .
O7 W2 O6 156.7(9) . .
O8 W2 O6 87.9(7) . .
O1 W2 O23 157.2(9) . .
O11 W2 O23 59.8(7) . .
O7 W2 O23 66.1(8) . .
O8 W2 O23 97.3(8) . .
O6 W2 O23 91.0(9) . .
O1 W2 O3' 156.4(10) . .
O11 W2 O3' 94.1(8) . .
O7 W2 O3' 95.7(9) . .
O8 W2 O3' 61.4(8) . .
O6 W2 O3' 63.3(9) . .
O23 W2 O3' 46.3(8) . .
O16 W3 O9 103.8(10) . .
O16 W3 O8 101.8(10) . .
O9 W3 O8 89.0(8) . .
O16 W3 O10 100.1(10) . .
O9 W3 O10 89.7(9) . .
O8 W3 O10 157.7(9) . .
O16 W3 O12 100.5(10) . .
O9 W3 O12 155.6(9) . .
O8 W3 O12 86.2(8) . .
O10 W3 O12 85.9(7) . .
O16 W3 O3' 160.8(10) . .
O9 W3 O3' 64.4(10) . .
O8 W3 O3' 64.4(9) . .
O10 W3 O3' 95.1(9) . .
O12 W3 O3' 92.1(9) . .
O16 W3 O3 156.1(10) . .
O9 W3 O3 93.6(10) . .
O8 W3 O3 94.7(10) . .
O10 W3 O3 63.2(9) . .
O12 W3 O3 63.1(9) . .
O3' W3 O3 43.1(9) . .
O20 W4 O11 105.8(9) . .
O20 W4 O10 98.4(10) . 5_557
O11 W4 O10 155.8(8) . 5_557
O20 W4 O13 97.4(10) . .
O11 W4 O13 89.5(8) . .
O10 W4 O13 87.3(8) 5_557 .
O20 W4 O26 104.0(10) . 5_557
O11 W4 O26 88.2(8) . 5_557
O10 W4 O26 85.9(8) 5_557 5_557
O13 W4 O26 158.3(8) . 5_557
O20 W4 O23 158.8(10) . .
O11 W4 O23 61.9(7) . .
O10 W4 O23 95.0(8) 5_557 .
O13 W4 O23 66.8(8) . .
O26 W4 O23 93.2(8) 5_557 .
O20 W4 O3 157.4(10) . 5_557
O11 W4 O3 93.6(8) . 5_557
O10 W4 O3 62.7(9) 5_557 5_557
O13 W4 O3 94.3(9) . 5_557
O26 W4 O3 64.3(8) 5_557 5_557
O23 W4 O3 43.2(8) . 5_557
O22 W5 O14 101.9(9) . .
O22 W5 O7 99.2(9) . .
O14 W5 O7 158.8(9) . .
O22 W5 O18 99.8(8) . .
O14 W5 O18 86.8(8) . .
O7 W5 O18 89.3(8) . .
O22 W5 O13 99.9(8) . .
O14 W5 O13 88.6(8) . .
O7 W5 O13 88.1(8) . .
O18 W5 O13 160.3(8) . .
O22 W5 O2 155.4(8) . .
O14 W5 O2 62.6(9) . .
O7 W5 O2 97.3(9) . .
O18 W5 O2 62.3(8) . .
O13 W5 O2 98.7(8) . .
O22 W5 O23 155.5(8) . .
O14 W5 O23 95.1(9) . .
O7 W5 O23 64.9(8) . .
O18 W5 O23 98.7(8) . .
O13 W5 O23 62.7(8) . .
O2 W5 O23 49.1(7) . .
O17 W6 O6 100.8(9) . .
O17 W6 O21 101.3(10) . 5_557
O6 W6 O21 86.2(9) . 5_557
O17 W6 O14 101.5(10) . 5_557
O6 W6 O14 157.7(10) . 5_557
O21 W6 O14 89.7(9) 5_557 5_557
O17 W6 O9 102.1(9) . .
O6 W6 O9 89.2(8) . .
O21 W6 O9 156.6(10) 5_557 .
O14 W6 O9 85.8(9) 5_557 .
O17 W6 O2 156.1(9) . 5_557
O6 W6 O2 93.6(9) . 5_557
O21 W6 O2 60.4(9) 5_557 5_557
O14 W6 O2 65.5(9) 5_557 5_557
O9 W6 O2 97.1(9) . 5_557
O17 W6 O3' 155.9(9) . .
O6 W6 O3' 64.5(8) . .
O21 W6 O3' 96.8(10) 5_557 .
O14 W6 O3' 94.3(9) 5_557 .
O9 W6 O3' 60.8(9) . .
O2 W6 O3' 48.0(9) 5_557 .

loop_
_geom_bond_atom_site_label_1
_geom_bond_atom_site_label_2
_geom_bond_distance
_geom_bond_site_symmetry_2
C1 O25 1.33(3) .
C1 C2 1.33(3) .
C1 C6 1.34(3) .
C2 C3 1.42(3) .
C3 C4 1.53(5) .
C4 C5 1.27(4) .
C5 C6 1.48(3) .
C6 C7 1.47(3) .
C7 N2 1.25(3) .
C8 C9 1.39(3) .
C8 N2 1.47(2) .
C9 N1 1.52(3) .
C10 N1 1.28(3) .
C10 C11 1.40(4) .
C11 C16 1.39(3) .
C11 C12 1.40(3) .
C12 O27 1.33(3) .
C12 C13 1.41(3) .
C13 C14 1.43(3) .
C14 C15 1.35(3) .
C15 C16 1.41(4) .
C17 O15 1.40(3) .
C17 C18 1.51(3) .
C17 C22 1.51(3) .
C18 C19 1.41(4) .
C19 C20 1.25(4) .
C20 C21 1.20(4) .
C21 C22 1.47(4) .
C22 C23 1.50(4) .
C23 N3 1.25(3) .
C24 N3 1.44(3) .
C24 C25 1.45(3) .
C25 N4 1.44(3) .
C26 N4 1.27(3) .
C26 C27 1.44(3) .
C27 C28 1.37(3) .
C27 C32 1.41(3) .
C28 C29 1.42(3) .
C29 C30 1.39(3) .
C30 C31 1.34(3) .
C31 C32 1.40(3) .
C32 O24 1.35(2) .
N1 Cu1 1.93(2) .
N2 Cu1 1.926(18) .
N3 Cu2 1.85(2) .
N4 Cu2 1.885(19) .
O1 W2 1.648(17) .
O2 Si1 1.67(3) .
O2 W1 2.28(3) .
O2 W6 2.34(3) 5_557
O2 W5 2.48(3) .
O1W Cu3 2.015(10) .
O3 Si1 1.56(3) .
O3 O3' 1.72(4) .
O3 O23 1.75(3) 5_557
O3 W3 2.39(3) .
O3 W4 2.43(3) 5_557
O3 W1 2.46(3) .
O3' Si1 1.64(3) .
O3' W3 2.31(3) .
O3' W2 2.42(2) .
O3' W6 2.43(3) .
O6 W6 1.829(18) .
O6 W2 1.958(16) .
O7 W5 1.876(18) .
O7 W2 1.899(18) .
O8 W3 1.867(17) .
O8 W2 1.908(19) .
O9 W3 1.847(17) .
O9 W6 1.92(2) .
O10 W4 1.866(17) 5_557
O10 W3 1.906(17) .
O11 W4 1.859(17) .
O11 W2 1.874(18) .
O12 W1 1.843(19) .
O12 W3 1.915(16) .
O13 W4 1.869(18) .
O13 W5 1.927(19) .
O14 W5 1.870(19) .
O14 W6 1.896(18) 5_557
O15 Cu2 1.88(2) .
O15 Cu3 2.380(10) .
O16 W3 1.617(19) .
O17 W6 1.675(16) .
O18 W1 1.892(17) .
O18 W5 1.915(17) .
O19 W1 1.696(14) .
O19 Cu3 2.428(16) .
O20 W4 1.658(19) .
O21 W6 1.87(2) 5_557
O21 W1 1.89(2) .
O22 W5 1.663(15) .
O23 Si1 1.59(2) .
O23 O3 1.75(3) 5_557
O23 W4 2.33(2) .
O23 W2 2.42(2) .
O23 W5 2.48(2) .
O24 Cu2 1.91(2) .
O24 Cu3 2.350(10) .
O25 Cu1 1.94(2) .
O25 Cu3 2.39(2) .
O26 W1 1.851(15) .
O26 W4 1.905(15) 5_557
O27 Cu1 1.90(2) .
O27 Cu3 2.41(2) .
Si1 O3 1.56(3) 5_557
Si1 O23 1.59(2) 5_557
Si1 O3' 1.64(3) 5_557
Si1 O2 1.67(3) 5_557
W4 O10 1.866(17) 5_557
W4 O26 1.905(15) 5_557
W4 O3 2.43(3) 5_557
W6 O21 1.87(2) 5_557
W6 O14 1.896(18) 5_557
W6 O2 2.34(3) 5_557

loop_
_geom_torsion_atom_site_label_1
_geom_torsion_atom_site_label_2
_geom_torsion_atom_site_label_3
_geom_torsion_atom_site_label_4
_geom_torsion
_geom_torsion_site_symmetry_1
_geom_torsion_site_symmetry_4
O25 C1 C2 C3 -178(3) . .
C6 C1 C2 C3 -2(5) . .
C1 C2 C3 C4 5(5) . .
C2 C3 C4 C5 -6(5) . .
C3 C4 C5 C6 6(6) . .
O25 C1 C6 C7 -6(4) . .
C2 C1 C6 C7 178(2) . .
O25 C1 C6 C5 176(2) . .
C2 C1 C6 C5 0(4) . .
C4 C5 C6 C1 -2(5) . .
C4 C5 C6 C7 179(3) . .
C1 C6 C7 N2 1(4) . .
C5 C6 C7 N2 179(2) . .
N2 C8 C9 N1 -34(3) . .
N1 C10 C11 C16 179(2) . .
N1 C10 C11 C12 -1(4) . .
C10 C11 C12 O27 4(3) . .
C16 C11 C12 O27 -176(2) . .
C10 C11 C12 C13 178(2) . .
C16 C11 C12 C13 -2(3) . .
O27 C12 C13 C14 173(2) . .
C11 C12 C13 C14 -2(3) . .
C12 C13 C14 C15 3(4) . .
C13 C14 C15 C16 -1(4) . .
C10 C11 C16 C15 -176(2) . .
C12 C11 C16 C15 4(4) . .
C14 C15 C16 C11 -2(4) . .
O15 C17 C18 C19 177(2) . .
C22 C17 C18 C19 -1(3) . .
C17 C18 C19 C20 -7(4) . .
C18 C19 C20 C21 13(5) . .
C19 C20 C21 C22 -11(6) . .
C20 C21 C22 C23 -174(3) . .
C20 C21 C22 C17 3(4) . .
O15 C17 C22 C21 -175(2) . .
C18 C17 C22 C21 3(3) . .
O15 C17 C22 C23 3(3) . .
C18 C17 C22 C23 -179.8(17) . .
C21 C22 C23 N3 -174(3) . .
C17 C22 C23 N3 9(4) . .
N3 C24 C25 N4 -26(3) . .
N4 C26 C27 C28 -175(2) . .
N4 C26 C27 C32 6(3) . .
C32 C27 C28 C29 4(3) . .
C26 C27 C28 C29 -175.1(19) . .
C27 C28 C29 C30 -2(3) . .
C28 C29 C30 C31 2(3) . .
C29 C30 C31 C32 -4(3) . .
C30 C31 C32 O24 -174(2) . .
C30 C31 C32 C27 6(3) . .
C28 C27 C32 O24 175.0(19) . .
C26 C27 C32 O24 -6(3) . .
C28 C27 C32 C31 -5(3) . .
C26 C27 C32 C31 173.4(18) . .
C11 C10 N1 C9 176(2) . .
C11 C10 N1 Cu1 4(4) . .
C8 C9 N1 C10 -149(3) . .
C8 C9 N1 Cu1 24(3) . .
C6 C7 N2 C8 -175.0(19) . .
C6 C7 N2 Cu1 4(3) . .
C9 C8 N2 C7 -150(2) . .
C9 C8 N2 Cu1 31(3) . .
C22 C23 N3 C24 173(2) . .
C22 C23 N3 Cu2 -8(4) . .
C25 C24 N3 C23 -163(2) . .
C25 C24 N3 Cu2 17(3) . .
C27 C26 N4 C25 -176(2) . .
C27 C26 N4 Cu2 0(3) . .
C24 C25 N4 C26 -159(2) . .
C24 C25 N4 Cu2 24(3) . .
O23 O3 O3' Si1 -44.8(12) 5_557 .
W3 O3 O3' Si1 -179.7(13) . .
W4 O3 O3' Si1 -107(2) 5_557 .
W1 O3 O3' Si1 106(2) . .
Si1 O3 O3' W3 179.7(13) . .
O23 O3 O3' W3 134.9(15) 5_557 .
W4 O3 O3' W3 72.3(19) 5_557 .
W1 O3 O3' W3 -74.2(17) . .
Si1 O3 O3' W2 -100(2) . .
O23 O3 O3' W2 -144.7(19) 5_557 .
W3 O3 O3' W2 80.4(19) . .
W4 O3 O3' W2 152.7(14) 5_557 .
W1 O3 O3' W2 6(3) . .
Si1 O3 O3' W6 99(2) . .
O23 O3 O3' W6 54(2) 5_557 .
W3 O3 O3' W6 -80.7(18) . .
W4 O3 O3' W6 -8(3) 5_557 .
W1 O3 O3' W6 -154.9(14) . .
C18 C17 O15 Cu2 170.1(14) . .
C22 C17 O15 Cu2 -13(3) . .
C18 C17 O15 Cu3 -36(3) . .
C22 C17 O15 Cu3 141(2) . .
C31 C32 O24 Cu2 -179.1(14) . .
C27 C32 O24 Cu2 1(3) . .
C31 C32 O24 Cu3 37(3) . .
C27 C32 O24 Cu3 -143.4(17) . .
C2 C1 O25 Cu1 -179.8(18) . .
C6 C1 O25 Cu1 4(4) . .
C2 C1 O25 Cu3 35(4) . .
C6 C1 O25 Cu3 -141(2) . .
C11 C12 O27 Cu1 -10(3) . .
C13 C12 O27 Cu1 175.2(15) . .
C11 C12 O27 Cu3 132.3(19) . .
C13 C12 O27 Cu3 -42(3) . .
O3' O3 Si1 O3 -132(26) . 5_557
O23 O3 Si1 O3 -8(26) 5_557 5_557
W3 O3 Si1 O3 -132(26) . 5_557
W4 O3 Si1 O3 -7(26) 5_557 5_557
W1 O3 Si1 O3 108(26) . 5_557
O3' O3 Si1 O23 56.3(15) . .
O23 O3 Si1 O23 180.000(2) 5_557 .
W3 O3 Si1 O23 57(2) . .
W4 O3 Si1 O23 -178.8(13) 5_557 .
W1 O3 Si1 O23 -63.9(18) . .
O3' O3 Si1 O23 -123.7(15) . 5_557
W3 O3 Si1 O23 -123(2) . 5_557
W4 O3 Si1 O23 1.2(13) 5_557 5_557
W1 O3 Si1 O23 116.1(18) . 5_557
O23 O3 Si1 O3' 123.7(15) 5_557 .
W3 O3 Si1 O3' 0.4(15) . .
W4 O3 Si1 O3' 125(2) 5_557 .
W1 O3 Si1 O3' -120(2) . .
O3' O3 Si1 O3' 180.000(15) . 5_557
O23 O3 Si1 O3' -56.3(15) 5_557 5_557
W3 O3 Si1 O3' -179.6(15) . 5_557
W4 O3 Si1 O3' -55(2) 5_557 5_557
W1 O3 Si1 O3' 60(2) . 5_557
O3' O3 Si1 O2 -57.0(16) . 5_557
O23 O3 Si1 O2 66.7(14) 5_557 5_557
W3 O3 Si1 O2 -57(2) . 5_557
W4 O3 Si1 O2 67.9(18) 5_557 5_557
W1 O3 Si1 O2 -177.2(13) . 5_557
O3' O3 Si1 O2 123.0(16) . .
O23 O3 Si1 O2 -113.3(14) 5_557 .
W3 O3 Si1 O2 123(2) . .
W4 O3 Si1 O2 -112.1(18) 5_557 .
W1 O3 Si1 O2 2.8(13) . .
O3 O23 Si1 O3 180.000(2) 5_557 .
W4 O23 Si1 O3 -178.7(14) . .
W2 O23 Si1 O3 -50.6(17) . .
W5 O23 Si1 O3 61.3(16) . .
W4 O23 Si1 O3 1.3(14) . 5_557
W2 O23 Si1 O3 129.4(17) . 5_557
W5 O23 Si1 O3 -118.7(16) . 5_557
O3 O23 Si1 O23 90(100) 5_557 5_557
W4 O23 Si1 O23 92(100) . 5_557
W2 O23 Si1 O23 -140(100) . 5_557
W5 O23 Si1 O23 -28(100) . 5_557
O3 O23 Si1 O3' -127.5(15) 5_557 .
W4 O23 Si1 O3' -126.2(17) . .
W2 O23 Si1 O3' 1.9(13) . .
W5 O23 Si1 O3' 113.7(15) . .
O3 O23 Si1 O3' 52.5(15) 5_557 5_557
W4 O23 Si1 O3' 53.8(17) . 5_557
W2 O23 Si1 O3' -178.1(13) . 5_557
W5 O23 Si1 O3' -66.3(15) . 5_557
O3 O23 Si1 O2 -61.1(15) 5_557 5_557
W4 O23 Si1 O2 -59.8(16) . 5_557
W2 O23 Si1 O2 68.3(15) . 5_557
W5 O23 Si1 O2 -179.9(12) . 5_557
O3 O23 Si1 O2 118.9(15) 5_557 .
W4 O23 Si1 O2 120.2(16) . .
W2 O23 Si1 O2 -111.7(15) . .
W5 O23 Si1 O2 0.1(12) . .
W3 O3' Si1 O3 -0.4(16) . .
W2 O3' Si1 O3 124.3(19) . .
W6 O3' Si1 O3 -123.0(19) . .
O3 O3' Si1 O3 180.000(15) . 5_557
W3 O3' Si1 O3 179.6(16) . 5_557
W2 O3' Si1 O3 -55.7(19) . 5_557
W6 O3' Si1 O3 57.0(19) . 5_557
O3 O3' Si1 O23 -126.2(15) . .
W3 O3' Si1 O23 -126.6(19) . .
W2 O3' Si1 O23 -1.9(13) . .
W6 O3' Si1 O23 110.8(15) . .
O3 O3' Si1 O23 53.8(15) . 5_557
W3 O3' Si1 O23 53.4(19) . 5_557
W2 O3' Si1 O23 178.1(13) . 5_557
W6 O3' Si1 O23 -69.2(15) . 5_557
O3 O3' Si1 O3' -116(66) . 5_557
W3 O3' Si1 O3' -116(66) . 5_557
W2 O3' Si1 O3' 8(66) . 5_557
W6 O3' Si1 O3' 121(66) . 5_557
O3 O3' Si1 O2 124.5(16) . 5_557
W3 O3' Si1 O2 124.1(19) . 5_557
W2 O3' Si1 O2 -111.2(17) . 5_557
W6 O3' Si1 O2 1.5(13) . 5_557
O3 O3' Si1 O2 -55.5(16) . .
W3 O3' Si1 O2 -55.9(19) . .
W2 O3' Si1 O2 68.8(17) . .
W6 O3' Si1 O2 -178.5(13) . .
W1 O2 Si1 O3 -3.2(15) . .
W6 O2 Si1 O3 128.4(18) 5_557 .
W5 O2 Si1 O3 -120.0(17) . .
W1 O2 Si1 O3 176.8(15) . 5_557
W6 O2 Si1 O3 -51.6(18) 5_557 5_557
W5 O2 Si1 O3 60.0(17) . 5_557
W1 O2 Si1 O23 116.7(16) . .
W6 O2 Si1 O23 -111.8(16) 5_557 .
W5 O2 Si1 O23 -0.1(12) . .
W1 O2 Si1 O23 -63.3(16) . 5_557
W6 O2 Si1 O23 68.2(16) 5_557 5_557
W5 O2 Si1 O23 179.9(12) . 5_557
W1 O2 Si1 O3' 50.0(18) . .
W6 O2 Si1 O3' -178.4(14) 5_557 .
W5 O2 Si1 O3' -66.7(16) . .
W1 O2 Si1 O3' -130.0(18) . 5_557
W6 O2 Si1 O3' 1.6(14) 5_557 5_557
W5 O2 Si1 O3' 113.3(16) . 5_557
W1 O2 Si1 O2 -165(100) . 5_557
W6 O2 Si1 O2 -33(100) 5_557 5_557
W5 O2 Si1 O2 79(100) . 5_557
C12 O27 Cu1 N2 -48(9) . .
Cu3 O27 Cu1 N2 159(8) . .
C12 O27 Cu1 N1 10(2) . .
Cu3 O27 Cu1 N1 -142.7(8) . .
C12 O27 Cu1 O25 -178.7(19) . .
Cu3 O27 Cu1 O25 28.3(8) . .
C7 N2 Cu1 O27 -135(8) . .
C8 N2 Cu1 O27 44(9) . .
C7 N2 Cu1 N1 167(2) . .
C8 N2 Cu1 N1 -14.4(15) . .
C7 N2 Cu1 O25 -4(2) . .
C8 N2 Cu1 O25 174.9(15) . .
C10 N1 Cu1 O27 -7(2) . .
C9 N1 Cu1 O27 -179.5(17) . .
C10 N1 Cu1 N2 168(2) . .
C9 N1 Cu1 N2 -4.4(17) . .
C10 N1 Cu1 O25 -117(5) . .
C9 N1 Cu1 O25 70(6) . .
C1 O25 Cu1 O27 176(2) . .
Cu3 O25 Cu1 O27 -28.5(8) . .
C1 O25 Cu1 N2 0(2) . .
Cu3 O25 Cu1 N2 155.8(7) . .
C1 O25 Cu1 N1 -73(6) . .
Cu3 O25 Cu1 N1 82(5) . .
C23 N3 Cu2 O15 -2(2) . .
C24 N3 Cu2 O15 177.5(19) . .
C23 N3 Cu2 N4 177(2) . .
C24 N3 Cu2 N4 -3(2) . .
C23 N3 Cu2 O24 -118(9) . .
C24 N3 Cu2 O24 62(10) . .
C17 O15 Cu2 N3 11.2(18) . .
Cu3 O15 Cu2 N3 -150.0(8) . .
C17 O15 Cu2 N4 -158(15) . .
Cu3 O15 Cu2 N4 40(16) . .
C17 O15 Cu2 O24 -173.2(18) . .
Cu3 O15 Cu2 O24 25.6(8) . .
C26 N4 Cu2 N3 171(2) . .
C25 N4 Cu2 N3 -12.3(17) . .
C26 N4 Cu2 O15 -19(17) . .
C25 N4 Cu2 O15 157(15) . .
C26 N4 Cu2 O24 -4(2) . .
C25 N4 Cu2 O24 172.1(17) . .
C32 O24 Cu2 N3 -61(10) . .
Cu3 O24 Cu2 N3 90(9) . .
C32 O24 Cu2 O15 -177.0(19) . .
Cu3 O24 Cu2 O15 -26.0(8) . .
C32 O24 Cu2 N4 3.8(19) . .
Cu3 O24 Cu2 N4 154.8(8) . .
C32 O24 Cu3 O1W -3(2) . .
Cu2 O24 Cu3 O1W -154.2(10) . .
C32 O24 Cu3 O15 173(2) . .
Cu2 O24 Cu3 O15 22.4(8) . .
C32 O24 Cu3 O25 142.1(18) . .
Cu2 O24 Cu3 O25 -9(2) . .
C32 O24 Cu3 O27 97.5(19) . .
Cu2 O24 Cu3 O27 -53.1(9) . .
C32 O24 Cu3 O19 -88.1(19) . .
Cu2 O24 Cu3 O19 121.2(8) . .
C17 O15 Cu3 O1W -156(6) . .
Cu2 O15 Cu3 O1W 1(7) . .
C17 O15 Cu3 O24 -180(2) . .
Cu2 O15 Cu3 O24 -22.8(7) . .
C17 O15 Cu3 O25 -14(2) . .
Cu2 O15 Cu3 O25 142.6(9) . .
C17 O15 Cu3 O27 -83(2) . .
Cu2 O15 Cu3 O27 74.0(9) . .
C17 O15 Cu3 O19 82(2) . .
Cu2 O15 Cu3 O19 -121.2(8) . .
C1 O25 Cu3 O1W -85(3) . .
Cu1 O25 Cu3 O1W 122.5(10) . .
C1 O25 Cu3 O24 127(3) . .
Cu1 O25 Cu3 O24 -24.9(19) . .
C1 O25 Cu3 O15 100(3) . .
Cu1 O25 Cu3 O15 -52.4(9) . .
C1 O25 Cu3 O27 176(3) . .
Cu1 O25 Cu3 O27 23.8(7) . .
C1 O25 Cu3 O19 -4(3) . .
Cu1 O25 Cu3 O19 -156.0(7) . .
C12 O27 Cu3 O1W 92(2) . .
Cu1 O27 Cu3 O1W -117.4(10) . .
C12 O27 Cu3 O24 -17(2) . .
Cu1 O27 Cu3 O24 134.1(8) . .
C12 O27 Cu3 O15 -80(2) . .
Cu1 O27 Cu3 O15 70.6(8) . .
C12 O27 Cu3 O25 -175(2) . .
Cu1 O27 Cu3 O25 -24.4(7) . .
C12 O27 Cu3 O19 -175(2) . .
Cu1 O27 Cu3 O19 -24(3) . .
W1 O19 Cu3 O1W -32.8(18) . .
W1 O19 Cu3 O24 73.8(18) . .
W1 O19 Cu3 O15 140.1(18) . .
W1 O19 Cu3 O25 -128.4(18) . .
W1 O19 Cu3 O27 -129(3) . .
Cu3 O19 W1 O12 -132.5(17) . .
Cu3 O19 W1 O26 137.8(17) . .
Cu3 O19 W1 O18 -40.3(18) . .
Cu3 O19 W1 O21 50.0(19) . .
Cu3 O19 W1 O2 8(3) . .
Cu3 O19 W1 O3 -174.5(17) . .
W3 O12 W1 O19 -152.7(16) . .
W3 O12 W1 O26 -52.6(17) . .
W3 O12 W1 O18 107.3(17) . .
W3 O12 W1 O21 21(3) . .
W3 O12 W1 O2 40.4(18) . .
W3 O12 W1 O3 9.2(15) . .
W4 O26 W1 O19 155.1(17) 5_557 .
W4 O26 W1 O12 54.9(18) 5_557 .
W4 O26 W1 O18 -30(4) 5_557 .
W4 O26 W1 O21 -101.9(19) 5_557 .
W4 O26 W1 O2 -40.9(19) 5_557 .
W4 O26 W1 O3 -5.1(15) 5_557 .
W5 O18 W1 O19 163.2(14) . .
W5 O18 W1 O12 -96.1(15) . .
W5 O18 W1 O26 -11(3) . .
W5 O18 W1 O21 59.8(16) . .
W5 O18 W1 O2 0.1(13) . .
W5 O18 W1 O3 -34.1(16) . .
W6 O21 W1 O19 -152.7(18) 5_557 .
W6 O21 W1 O12 33(3) 5_557 .
W6 O21 W1 O26 107.7(19) 5_557 .
W6 O21 W1 O18 -53.1(19) 5_557 .
W6 O21 W1 O2 11.6(16) 5_557 .
W6 O21 W1 O3 44(2) 5_557 .
Si1 O2 W1 O19 -179.0(13) . .
W6 O2 W1 O19 41(3) 5_557 .
W5 O2 W1 O19 -54(2) . .
Si1 O2 W1 O12 -37.6(16) . .
W6 O2 W1 O12 -177.5(8) 5_557 .
W5 O2 W1 O12 87.8(8) . .
Si1 O2 W1 O26 50.6(15) . .
W6 O2 W1 O26 -89.4(10) 5_557 .
W5 O2 W1 O26 176.0(8) . .
Si1 O2 W1 O18 -125.5(17) . .
W6 O2 W1 O18 94.6(10) 5_557 .
W5 O2 W1 O18 -0.1(7) . .
Si1 O2 W1 O21 133.7(19) . .
W6 O2 W1 O21 -6.3(8) 5_557 .
W5 O2 W1 O21 -100.9(11) . .
Si1 O2 W1 O3 2.7(13) . .
W6 O2 W1 O3 -137.3(15) 5_557 .
W5 O2 W1 O3 128.1(14) . .
Si1 O3 W1 O19 178.7(11) . .
O3' O3 W1 O19 105(3) . .
O23 O3 W1 O19 -112(2) 5_557 .
W3 O3 W1 O19 43(2) . .
W4 O3 W1 O19 -51(2) 5_557 .
Si1 O3 W1 O12 130.7(19) . .
O3' O3 W1 O12 57(2) . .
O23 O3 W1 O12 -160(2) 5_557 .
W3 O3 W1 O12 -4.7(8) . .
W4 O3 W1 O12 -99.3(10) 5_557 .
Si1 O3 W1 O26 -127.3(19) . .
O3' O3 W1 O26 159(2) . .
O23 O3 W1 O26 -57.8(19) 5_557 .
W3 O3 W1 O26 97.3(11) . .
W4 O3 W1 O26 2.6(8) 5_557 .
Si1 O3 W1 O18 44.2(17) . .
O3' O3 W1 O18 -30(2) . .
O23 O3 W1 O18 113.7(19) 5_557 .
W3 O3 W1 O18 -91.2(9) . .
W4 O3 W1 O18 174.1(7) 5_557 .
Si1 O3 W1 O21 -44.3(18) . .
O3' O3 W1 O21 -118(2) . .
O23 O3 W1 O21 25(2) 5_557 .
W3 O3 W1 O21 -179.7(9) . .
W4 O3 W1 O21 85.6(9) 5_557 .
Si1 O3 W1 O2 -2.7(13) . .
O3' O3 W1 O2 -76(2) . .
O23 O3 W1 O2 66.9(19) 5_557 .
W3 O3 W1 O2 -138.1(16) . .
W4 O3 W1 O2 127.3(14) 5_557 .
W4 O11 W2 O1 150.7(16) . .
W4 O11 W2 O7 49.8(17) . .
W4 O11 W2 O8 -38(3) . .
W4 O11 W2 O6 -108.3(17) . .
W4 O11 W2 O23 -13.4(14) . .
W4 O11 W2 O3' -45.8(17) . .
W5 O7 W2 O1 -156.9(15) . .
W5 O7 W2 O11 -54.2(15) . .
W5 O7 W2 O8 101.1(15) . .
W5 O7 W2 O6 15(3) . .
W5 O7 W2 O23 3.3(13) . .
W5 O7 W2 O3' 39.8(16) . .
W3 O8 W2 O1 156.1(16) . .
W3 O8 W2 O11 -16(3) . .
W3 O8 W2 O7 -102.6(16) . .
W3 O8 W2 O6 54.1(16) . .
W3 O8 W2 O23 -36.6(16) . .
W3 O8 W2 O3' -6.4(14) . .
W6 O6 W2 O1 -153.6(18) . .
W6 O6 W2 O11 104.6(19) . .
W6 O6 W2 O7 34(3) . .
W6 O6 W2 O8 -52.1(19) . .
W6 O6 W2 O23 45.2(19) . .
W6 O6 W2 O3' 6.7(16) . .
Si1 O23 W2 O1 -177.7(16) . .
O3 O23 W2 O1 -106(3) 5_557 .
W4 O23 W2 O1 -37(2) . .
W5 O23 W2 O1 57(2) . .
Si1 O23 W2 O11 -134.1(16) . .
O3 O23 W2 O11 -62(2) 5_557 .
W4 O23 W2 O11 6.7(7) . .
W5 O23 W2 O11 101.0(9) . .
Si1 O23 W2 O7 123.2(15) . .
O3 O23 W2 O7 -165(2) 5_557 .
W4 O23 W2 O7 -96.0(9) . .
W5 O23 W2 O7 -1.7(7) . .
Si1 O23 W2 O8 36.0(14) . .
O3 O23 W2 O8 108(2) 5_557 .
W4 O23 W2 O8 176.8(7) . .
W5 O23 W2 O8 -88.9(7) . .
Si1 O23 W2 O6 -52.0(14) . .
O3 O23 W2 O6 20(2) 5_557 .
W4 O23 W2 O6 88.7(8) . .
W5 O23 W2 O6 -177.0(7) . .
Si1 O23 W2 O3' -1.7(12) . .
O3 O23 W2 O3' 70(2) 5_557 .
W4 O23 W2 O3' 139.0(14) . .
W5 O23 W2 O3' -126.7(13) . .
Si1 O3' W2 O1 177.8(15) . .
O3 O3' W2 O1 -114(3) . .
W3 O3' W2 O1 -44(3) . .
W6 O3' W2 O1 52(3) . .
Si1 O3' W2 O11 41.4(16) . .
O3 O3' W2 O11 110(2) . .
W3 O3' W2 O11 179.6(9) . .
W6 O3' W2 O11 -84.1(9) . .
Si1 O3' W2 O7 -47.2(16) . .
O3 O3' W2 O7 21(2) . .
W3 O3' W2 O7 90.9(9) . .
W6 O3' W2 O7 -172.7(8) . .
Si1 O3' W2 O8 -134.7(18) . .
O3 O3' W2 O8 -66(2) . .
W3 O3' W2 O8 3.5(7) . .
W6 O3' W2 O8 99.8(10) . .
Si1 O3' W2 O6 122.2(18) . .
O3 O3' W2 O6 -169(3) . .
W3 O3' W2 O6 -99.7(11) . .
W6 O3' W2 O6 -3.3(8) . .
Si1 O3' W2 O23 1.6(11) . .
O3 O3' W2 O23 70(2) . .
W3 O3' W2 O23 139.8(15) . .
W6 O3' W2 O23 -123.9(13) . .
W6 O9 W3 O16 155.7(18) . .
W6 O9 W3 O8 53.7(19) . .
W6 O9 W3 O10 -104.0(18) . .
W6 O9 W3 O12 -25(3) . .
W6 O9 W3 O3' -8.2(16) . .
W6 O9 W3 O3 -41(2) . .
W2 O8 W3 O16 -159.3(16) . .
W2 O8 W3 O9 -55.4(16) . .
W2 O8 W3 O10 31(3) . .
W2 O8 W3 O12 100.7(16) . .
W2 O8 W3 O3' 6.5(14) . .
W2 O8 W3 O3 38.1(16) . .
W4 O10 W3 O16 -156.4(16) 5_557 .
W4 O10 W3 O9 99.6(16) 5_557 .
W4 O10 W3 O8 13(3) 5_557 .
W4 O10 W3 O12 -56.4(15) 5_557 .
W4 O10 W3 O3' 35.4(16) 5_557 .
W4 O10 W3 O3 5.5(14) 5_557 .
W1 O12 W3 O16 152.1(17) . .
W1 O12 W3 O9 -28(3) . .
W1 O12 W3 O8 -106.6(17) . .
W1 O12 W3 O10 52.6(17) . .
W1 O12 W3 O3' -42.4(17) . .
W1 O12 W3 O3 -9.4(16) . .
Si1 O3' W3 O16 177(2) . .
O3 O3' W3 O16 177(3) . .
W2 O3' W3 O16 43(3) . .
W6 O3' W3 O16 -51(3) . .
Si1 O3' W3 O9 -128(2) . .
O3 O3' W3 O9 -127.8(16) . .
W2 O3' W3 O9 98.5(11) . .
W6 O3' W3 O9 4.3(8) . .
Si1 O3' W3 O8 131(2) . .
O3 O3' W3 O8 130.2(15) . .
W2 O3' W3 O8 -3.5(7) . .
W6 O3' W3 O8 -97.7(10) . .
Si1 O3' W3 O10 -40.3(18) . .
O3 O3' W3 O10 -40.7(13) . .
W2 O3' W3 O10 -174.3(8) . .
W6 O3' W3 O10 91.5(8) . .
Si1 O3' W3 O12 45.7(18) . .
O3 O3' W3 O12 45.4(13) . .
W2 O3' W3 O12 -88.2(9) . .
W6 O3' W3 O12 177.5(8) . .
Si1 O3' W3 O3 0.3(14) . .
W2 O3' W3 O3 -133.6(16) . .
W6 O3' W3 O3 132.1(16) . .
Si1 O3 W3 O16 -177.9(19) . .
O3' O3 W3 O16 -178(2) . .
O23 O3 W3 O16 106(3) 5_557 .
W4 O3 W3 O16 46(3) 5_557 .
W1 O3 W3 O16 -46(3) . .
Si1 O3 W3 O9 45.2(19) . .
O3' O3 W3 O9 45.5(14) . .
O23 O3 W3 O9 -31(2) 5_557 .
W4 O3 W3 O9 -90.6(9) 5_557 .
W1 O3 W3 O9 177.1(9) . .
Si1 O3 W3 O8 -44.1(18) . .
O3' O3 W3 O8 -43.7(13) . .
O23 O3 W3 O8 -120(2) 5_557 .
W4 O3 W3 O8 -179.8(8) 5_557 .
W1 O3 W3 O8 87.8(9) . .
Si1 O3 W3 O10 133(2) . .
O3' O3 W3 O10 133.4(15) . .
O23 O3 W3 O10 57(2) 5_557 .
W4 O3 W3 O10 -2.7(7) 5_557 .
W1 O3 W3 O10 -95.1(10) . .
Si1 O3 W3 O12 -127(2) . .
O3' O3 W3 O12 -127.1(15) . .
O23 O3 W3 O12 156(3) 5_557 .
W4 O3 W3 O12 96.8(10) 5_557 .
W1 O3 W3 O12 4.5(7) . .
Si1 O3 W3 O3' -0.4(14) . .
O23 O3 W3 O3' -76(2) 5_557 .
W4 O3 W3 O3' -136.1(16) 5_557 .
W1 O3 W3 O3' 131.6(17) . .
W2 O11 W4 O20 -147.8(17) . .
W2 O11 W4 O10 32(3) . 5_557
W2 O11 W4 O13 -50.2(17) . .
W2 O11 W4 O26 108.2(17) . 5_557
W2 O11 W4 O23 13.6(14) . .
W2 O11 W4 O3 44.1(17) . 5_557
W5 O13 W4 O20 158.1(16) . .
W5 O13 W4 O11 52.3(15) . .
W5 O13 W4 O10 -103.7(15) . 5_557
W5 O13 W4 O26 -32(3) . 5_557
W5 O13 W4 O23 -7.1(13) . .
W5 O13 W4 O3 -41.3(16) . 5_557
Si1 O23 W4 O20 -171(2) . .
O3 O23 W4 O20 -169(2) 5_557 .
W2 O23 W4 O20 52(3) . .
W5 O23 W4 O20 -41(3) . .
Si1 O23 W4 O11 131.2(17) . .
O3 O23 W4 O11 132.4(14) 5_557 .
W2 O23 W4 O11 -6.6(7) . .
W5 O23 W4 O11 -98.8(9) . .
Si1 O23 W4 O10 -41.2(15) . 5_557
O3 O23 W4 O10 -40.1(12) 5_557 5_557
W2 O23 W4 O10 -179.1(8) . 5_557
W5 O23 W4 O10 88.8(7) . 5_557
Si1 O23 W4 O13 -126.2(16) . .
O3 O23 W4 O13 -125.0(13) 5_557 .
W2 O23 W4 O13 96.0(9) . .
W5 O23 W4 O13 3.8(7) . .
Si1 O23 W4 O26 45.0(15) . 5_557
O3 O23 W4 O26 46.1(12) 5_557 5_557
W2 O23 W4 O26 -92.9(8) . 5_557
W5 O23 W4 O26 175.0(7) . 5_557
Si1 O23 W4 O3 -1.1(12) . 5_557
W2 O23 W4 O3 -139.0(14) . 5_557
W5 O23 W4 O3 128.9(13) . 5_557
W6 O14 W5 O22 155.4(17) 5_557 .
W6 O14 W5 O7 -24(4) 5_557 .
W6 O14 W5 O18 56.1(18) 5_557 .
W6 O14 W5 O13 -104.8(18) 5_557 .
W6 O14 W5 O2 -4.2(15) 5_557 .
W6 O14 W5 O23 -42.3(18) 5_557 .
W2 O7 W5 O22 157.1(15) . .
W2 O7 W5 O14 -24(3) . .
W2 O7 W5 O18 -103.1(15) . .
W2 O7 W5 O13 57.3(16) . .
W2 O7 W5 O2 -41.2(16) . .
W2 O7 W5 O23 -3.2(13) . .
W1 O18 W5 O22 -162.3(14) . .
W1 O18 W5 O14 -60.7(15) . .
W1 O18 W5 O7 98.4(15) . .
W1 O18 W5 O13 16(3) . .
W1 O18 W5 O2 -0.1(13) . .
W1 O18 W5 O23 33.9(15) . .
W4 O13 W5 O22 -154.8(15) . .
W4 O13 W5 O14 103.4(16) . .
W4 O13 W5 O7 -55.7(15) . .
W4 O13 W5 O18 27(3) . .
W4 O13 W5 O2 41.4(16) . .
W4 O13 W5 O23 6.9(12) . .
Si1 O2 W5 O22 179.5(13) . .
W1 O2 W5 O22 47(2) . .
W6 O2 W5 O22 -53(2) 5_557 .
Si1 O2 W5 O14 -125.4(16) . .
W1 O2 W5 O14 101.6(11) . .
W6 O2 W5 O14 2.3(8) 5_557 .
Si1 O2 W5 O7 47.6(14) . .
W1 O2 W5 O7 -85.3(9) . .
W6 O2 W5 O7 175.3(8) 5_557 .
Si1 O2 W5 O18 133.0(16) . .
W1 O2 W5 O18 0.1(7) . .
W6 O2 W5 O18 -99.3(10) 5_557 .
Si1 O2 W5 O13 -41.6(14) . .
W1 O2 W5 O13 -174.5(8) . .
W6 O2 W5 O13 86.1(9) 5_557 .
Si1 O2 W5 O23 0.1(10) . .
W1 O2 W5 O23 -132.8(13) . .
W6 O2 W5 O23 127.8(12) 5_557 .
Si1 O23 W5 O22 -179.5(13) . .
O3 O23 W5 O22 114(2) 5_557 .
W4 O23 W5 O22 45(2) . .
W2 O23 W5 O22 -51(2) . .
Si1 O23 W5 O14 46.4(14) . .
O3 O23 W5 O14 -19.9(18) 5_557 .
W4 O23 W5 O14 -89.6(8) . .
W2 O23 W5 O14 174.4(8) . .
Si1 O23 W5 O7 -126.3(15) . .
O3 O23 W5 O7 167(2) 5_557 .
W4 O23 W5 O7 97.7(9) . .
W2 O23 W5 O7 1.7(7) . .
Si1 O23 W5 O18 -41.1(13) . .
O3 O23 W5 O18 -107.4(18) 5_557 .
W4 O23 W5 O18 -177.1(7) . .
W2 O23 W5 O18 86.9(8) . .
Si1 O23 W5 O13 132.2(15) . .
O3 O23 W5 O13 65.8(18) 5_557 .
W4 O23 W5 O13 -3.9(7) . .
W2 O23 W5 O13 -99.8(9) . .
Si1 O23 W5 O2 -0.1(11) . .
O3 O23 W5 O2 -66.4(18) 5_557 .
W4 O23 W5 O2 -136.1(12) . .
W2 O23 W5 O2 127.9(12) . .
W2 O6 W6 O17 153.2(18) . .
W2 O6 W6 O21 -106.0(19) . 5_557
W2 O6 W6 O14 -26(4) . 5_557
W2 O6 W6 O9 51.1(19) . .
W2 O6 W6 O2 -45.9(19) . 5_557
W2 O6 W6 O3' -6.6(16) . .
W3 O9 W6 O17 -153.9(18) . .
W3 O9 W6 O6 -53.0(19) . .
W3 O9 W6 O21 26(4) . 5_557
W3 O9 W6 O14 105.3(19) . 5_557
W3 O9 W6 O2 41(2) . 5_557
W3 O9 W6 O3' 8.0(16) . .
Si1 O3' W6 O17 -179.1(16) . .
O3 O3' W6 O17 114(3) . .
W3 O3' W6 O17 44(3) . .
W2 O3' W6 O17 -53(3) . .
Si1 O3' W6 O6 -122.9(17) . .
O3 O3' W6 O6 170(2) . .
W3 O3' W6 O6 100.2(11) . .
W2 O3' W6 O6 3.5(8) . .
Si1 O3' W6 O21 -40.4(15) . 5_557
O3 O3' W6 O21 -108(2) . 5_557
W3 O3' W6 O21 -177.3(9) . 5_557
W2 O3' W6 O21 86.1(9) . 5_557
Si1 O3' W6 O14 49.8(15) . 5_557
O3 O3' W6 O14 -17(2) . 5_557
W3 O3' W6 O14 -87.1(9) . 5_557
W2 O3' W6 O14 176.3(9) . 5_557
Si1 O3' W6 O9 132.6(18) . .
O3 O3' W6 O9 65(2) . .
W3 O3' W6 O9 -4.3(8) . .
W2 O3' W6 O9 -100.9(11) . .
Si1 O3' W6 O2 -1.4(12) . 5_557
O3 O3' W6 O2 -69(2) . 5_557
W3 O3' W6 O2 -138.3(14) . 5_557
W2 O3' W6 O2 125.1(14) . 5_557

loop_
_platon_squeeze_void_nr
_platon_squeeze_void_average_x
_platon_squeeze_void_average_y
_platon_squeeze_void_average_z
_platon_squeeze_void_volume
_platon_squeeze_void_count_electrons
1 -0.006 0.398 0.000 1963.1 449.7
2 -0.156 0.813 0.500 1963.3 446.0
